data_7226808
loop_
_publ_author_name
'Hou, Xiaomin'
'Tang, Sifu'

_publ_section_title
;
 Four new silver phosphonates constructed from semi-rigid phosphonate
 ligands: syntheses, structures and properties
;
_journal_name_full 'RSC Adv.'
_journal_paper_doi 10.1039/C6RA21382K
_journal_year 2016
_chemical_formula_sum 'C14 H18 Ag2 N2 O6 P2'
_chemical_formula_weight 587.98
_chemical_name_systematic
;
 ?
;
_space_group_crystal_system monoclinic
_space_group_IT_number 14
_space_group_name_Hall '-P 2ybc'
_space_group_name_H-M_alt 'P 1 21/c 1'
_symmetry_space_group_name_Hall '-P 2ybc'
_symmetry_space_group_name_H-M 'P 1 21/c 1'
_atom_sites_solution_hydrogens geom
_audit_creation_method SHELXL-2013
_audit_update_record
;
2016-08-12 deposited with the CCDC.
2016-10-17 downloaded from the CCDC.
;
_cell_angle_alpha 90
_cell_angle_beta 102.766(4)
_cell_angle_gamma 90
_cell_formula_units_Z 2
_cell_length_a 11.7570(14)
_cell_length_b 4.6361(5)
_cell_length_c 16.3047(18)
_cell_measurement_reflns_used 4858
_cell_measurement_temperature 287(2)
_cell_measurement_theta_max 24.99
_cell_measurement_theta_min 3.43
_cell_volume 866.75(17)
_computing_cell_refinement 'Bruker XSCANS'
_computing_data_collection 'Bruker XSCANS'
_computing_data_reduction 'Bruker SHELXTL'
_computing_molecular_graphics 'Bruker SHELXTL'
_computing_publication_material 'Bruker SHELXTL'
_computing_structure_refinement 'SHELXL-2013 (Sheldrick, 2013)'
_computing_structure_solution 'Bruker SHELXTL'
_diffrn_ambient_temperature 287(2)
_diffrn_measured_fraction_theta_full 0.965
_diffrn_measured_fraction_theta_max 0.994
_diffrn_measurement_device_type 'Bruker P4'
_diffrn_measurement_method '\w scans'
_diffrn_radiation_type MoK\a
_diffrn_radiation_wavelength 0.71073
_diffrn_reflns_av_R_equivalents 0.0245
_diffrn_reflns_av_unetI/netI 0.0242
_diffrn_reflns_Laue_measured_fraction_full 0.965
_diffrn_reflns_Laue_measured_fraction_max 0.994
_diffrn_reflns_limit_h_max 13
_diffrn_reflns_limit_h_min -13
_diffrn_reflns_limit_k_max 5
_diffrn_reflns_limit_k_min -5
_diffrn_reflns_limit_l_max 19
_diffrn_reflns_limit_l_min -19
_diffrn_reflns_number 4858
_diffrn_reflns_point_group_measured_fraction_full 0.965
_diffrn_reflns_point_group_measured_fraction_max 0.994
_diffrn_reflns_theta_full 25.242
_diffrn_reflns_theta_max 24.990
_diffrn_reflns_theta_min 3.426
_exptl_absorpt_coefficient_mu 2.480
_exptl_absorpt_correction_T_max 0.820
_exptl_absorpt_correction_T_min 0.788
_exptl_absorpt_correction_type multi-scan
_exptl_crystal_colour colorless
_exptl_crystal_density_diffrn 2.253
_exptl_crystal_description prism
_exptl_crystal_F_000 576
_exptl_crystal_size_max 0.26
_exptl_crystal_size_mid 0.08
_exptl_crystal_size_min 0.08
_refine_diff_density_max 0.592
_refine_diff_density_min -0.566
_refine_diff_density_rms 0.085
_refine_ls_extinction_method none
_refine_ls_goodness_of_fit_ref 1.064
_refine_ls_hydrogen_treatment constr
_refine_ls_matrix_type full
_refine_ls_number_parameters 119
_refine_ls_number_reflns 1520
_refine_ls_number_restraints 0
_refine_ls_restrained_S_all 1.064
_refine_ls_R_factor_all 0.0387
_refine_ls_R_factor_gt 0.0261
_refine_ls_shift/su_max 0.001
_refine_ls_shift/su_mean 0.000
_refine_ls_structure_factor_coef Fsqd
_refine_ls_weighting_details
;
 w=1/[\s^2^(Fo^2^)+(0.0229P)^2^+1.6525P]
 where P=(Fo^2^+2Fc^2^)/3
;
_refine_ls_weighting_scheme calc
_refine_ls_wR_factor_gt 0.0565
_refine_ls_wR_factor_ref 0.0617
_reflns_Friedel_coverage 0.000
_reflns_number_gt 1234
_reflns_number_total 1520
_reflns_threshold_expression 'I > 2\s(I)'
_cod_data_source_file c6ra21382k2.cif
_cod_data_source_block 3
_cod_database_code 7226808
_shelx_space_group_comment
;
The symmetry employed for this shelxl refinement is uniquely defined
by the following loop, which should always be used as a source of
symmetry information in preference to the above space-group names.
They are only intended as comments.
;
_shelxl_version_number 2013-2

loop_
_space_group_symop_operation_xyz
'x, y, z'
'-x, y+1/2, -z+1/2'
'-x, -y, -z'
'x, -y-1/2, z-1/2'

loop_
_atom_site_label
_atom_site_type_symbol
_atom_site_fract_x
_atom_site_fract_y
_atom_site_fract_z
_atom_site_U_iso_or_equiv
_atom_site_adp_type
_atom_site_occupancy
_atom_site_site_symmetry_order
_atom_site_calc_flag
_atom_site_refinement_flags_posn
_atom_site_refinement_flags_adp
Ag1 Ag 0.48666(2) 1.00448(8) 0.81603(2) 0.03998(13) Uani 1 1 d . .
N1 N 0.4893(3) 0.6813(8) 0.93104(19) 0.0342(8) Uani 1 1 d . .
O1 O 0.3157(2) 1.0596(5) 0.73237(16) 0.0330(7) Uani 1 1 d . .
O2 O 0.3404(2) 0.6728(6) 0.62631(15) 0.0304(6) Uani 1 1 d . .
O3 O 0.2285(2) 0.5711(5) 0.73814(16) 0.0306(6) Uani 1 1 d . .
H3A H 0.2873 0.5059 0.7694 0.046 Uiso 1 1 calc R U
P1 P 0.26452(8) 0.80419(19) 0.67850(6) 0.0210(2) Uani 1 1 d . .
C1 C 0.1307(3) 0.9331(7) 0.6128(2) 0.0233(8) Uani 1 1 d . .
H1A H 0.0822 1.0108 0.6485 0.028 Uiso 1 1 calc R U
H1B H 0.1488 1.0900 0.5784 0.028 Uiso 1 1 calc R U
C2 C 0.0612(3) 0.7070(7) 0.5555(2) 0.0206(7) Uani 1 1 d . .
C3 C -0.0375(3) 0.5751(7) 0.5735(2) 0.0218(8) Uani 1 1 d . .
C4 C -0.0817(4) 0.6476(10) 0.6515(2) 0.0382(10) Uani 1 1 d . .
H4A H -0.1019 0.8484 0.6506 0.057 Uiso 1 1 calc R U
H4B H -0.0218 0.6075 0.7006 0.057 Uiso 1 1 calc R U
H4C H -0.1493 0.5330 0.6527 0.057 Uiso 1 1 calc R U
C5 C 0.0962(3) 0.6282(8) 0.4830(2) 0.0219(8) Uani 1 1 d . .
H5A H 0.1621 0.7156 0.4714 0.026 Uiso 1 1 calc R U
C6 C 0.4133(3) 0.3245(9) 1.0084(2) 0.0358(9) Uani 1 1 d . .
H6A H 0.3510 0.2057 1.0123 0.043 Uiso 1 1 calc R U
C7 C 0.4045(3) 0.5054(9) 0.9401(2) 0.0338(9) Uani 1 1 d . .
H7A H 0.3360 0.5036 0.8987 0.041 Uiso 1 1 calc R U

loop_
_atom_site_aniso_label
_atom_site_aniso_U_11
_atom_site_aniso_U_22
_atom_site_aniso_U_33
_atom_site_aniso_U_23
_atom_site_aniso_U_13
_atom_site_aniso_U_12
Ag1 0.02377(17) 0.0569(2) 0.03373(19) 0.00043(16) -0.00564(12) -0.00787(16)
N1 0.0322(18) 0.040(2) 0.0283(17) 0.0030(16) 0.0025(14) 0.0021(16)
O1 0.0320(14) 0.0189(14) 0.0376(15) -0.0035(11) -0.0151(12) 0.0000(11)
O2 0.0230(13) 0.0359(15) 0.0302(14) 0.0039(12) 0.0009(11) 0.0085(12)
O3 0.0349(15) 0.0273(15) 0.0280(14) 0.0066(11) 0.0038(12) 0.0055(11)
P1 0.0183(4) 0.0169(4) 0.0238(5) 0.0002(4) -0.0038(4) 0.0020(4)
C1 0.0215(18) 0.0180(19) 0.0257(19) -0.0014(15) -0.0050(15) 0.0029(14)
C2 0.0166(17) 0.0191(18) 0.0220(17) 0.0009(15) -0.0043(13) 0.0045(14)
C3 0.0189(17) 0.0247(19) 0.0202(17) 0.0020(15) 0.0007(14) 0.0045(14)
C4 0.036(2) 0.048(3) 0.033(2) -0.008(2) 0.0121(19) -0.001(2)
C5 0.0161(17) 0.0219(18) 0.0264(19) 0.0034(16) 0.0020(15) 0.0013(15)
C6 0.032(2) 0.037(2) 0.037(2) 0.001(2) 0.0047(18) -0.0030(19)
C7 0.031(2) 0.039(2) 0.030(2) 0.001(2) 0.0027(16) 0.000(2)

loop_
_atom_type_symbol
_atom_type_description
_atom_type_scat_dispersion_real
_atom_type_scat_dispersion_imag
_atom_type_scat_source
C C 0.0033 0.0016 'International Tables Vol C Tables 4.2.6.8 and 6.1.1.4'
H H 0.0000 0.0000 'International Tables Vol C Tables 4.2.6.8 and 6.1.1.4'
N N 0.0061 0.0033 'International Tables Vol C Tables 4.2.6.8 and 6.1.1.4'
O O 0.0106 0.0060 'International Tables Vol C Tables 4.2.6.8 and 6.1.1.4'
P P 0.1023 0.0942 'International Tables Vol C Tables 4.2.6.8 and 6.1.1.4'
Ag Ag -0.8971 1.1015 'International Tables Vol C Tables 4.2.6.8 and 6.1.1.4'

loop_
_geom_angle_atom_site_label_1
_geom_angle_atom_site_label_2
_geom_angle_atom_site_label_3
_geom_angle
_geom_angle_site_symmetry_1
_geom_angle_site_symmetry_3
O1 Ag1 O2 150.24(10) . 2_656
O1 Ag1 N1 114.45(11) . .
O2 Ag1 N1 92.10(10) 2_656 .
O1 Ag1 Ag1 73.17(7) . 2_656
O2 Ag1 Ag1 79.18(7) 2_656 2_656
N1 Ag1 Ag1 170.32(8) . 2_656
O1 Ag1 Ag1 83.03(7) . 2_646
O2 Ag1 Ag1 108.97(7) 2_656 2_646
N1 Ag1 Ag1 94.97(8) . 2_646
Ag1 Ag1 Ag1 91.871(18) 2_656 2_646
C7 N1 C6 116.7(3) . 3_667
C7 N1 Ag1 126.4(3) . .
C6 N1 Ag1 116.9(3) 3_667 .
P1 O1 Ag1 117.63(14) . .
P1 O2 Ag1 121.12(14) . 2_646
O2 P1 O1 115.98(16) . .
O2 P1 O3 110.40(15) . .
O1 P1 O3 107.73(15) . .
O2 P1 C1 110.52(16) . .
O1 P1 C1 105.57(15) . .
O3 P1 C1 106.09(16) . .
C2 C1 P1 114.7(2) . .
C5 C2 C3 118.7(3) . .
C5 C2 C1 119.2(3) . .
C3 C2 C1 122.1(3) . .
C5 C3 C2 118.1(3) 3_566 .
C5 C3 C4 119.7(3) 3_566 .
C2 C3 C4 122.2(3) . .
C2 C5 C3 123.2(3) . 3_566
N1 C6 C7 120.5(4) 3_667 .
N1 C7 C6 122.8(4) . .

loop_
_geom_bond_atom_site_label_1
_geom_bond_atom_site_label_2
_geom_bond_distance
_geom_bond_site_symmetry_2
Ag1 O1 2.180(2) .
Ag1 O2 2.187(2) 2_656
Ag1 N1 2.395(3) .
Ag1 Ag1 3.2260(5) 2_656
Ag1 Ag1 3.2260(5) 2_646
N1 C7 1.321(5) .
N1 C6 1.337(5) 3_667
O1 P1 1.517(3) .
O2 P1 1.492(3) .
O2 Ag1 2.187(2) 2_646
O3 P1 1.573(3) .
P1 C1 1.799(3) .
C1 C2 1.517(5) .
C2 C5 1.383(5) .
C2 C3 1.399(5) .
C3 C5 1.389(5) 3_566
C3 C4 1.514(5) .
C5 C3 1.389(5) 3_566
C6 N1 1.337(5) 3_667
C6 C7 1.379(6) .
